data_7005994
loop_
_publ_author_name
'Gavrish, Sergey P.'
'Lampeka, Yaroslaw D.'
'Lightfoot, Philip'
'Pritzkow, Hans'

_publ_section_title
;
 Crystal and molecular structures of related nickel(II) complexes of
 open-chain and macrocyclic oxamide-based ligands and the peculiarities
 of water aggregates in their crystal lattices.
;
_journal_issue 41
_journal_name_full 'Dalton transactions (Cambridge, England : 2003)'
_journal_page_first 4708
_journal_page_last 4714
_journal_paper_doi 10.1039/b708006a
_journal_year 2007
_chemical_formula_moiety 'C9 H23 N5 O5 Ni '
_chemical_formula_sum 'C9 H23 N5 Ni O5'
_chemical_formula_weight 340.01
_space_group_IT_number 2
_symmetry_cell_setting triclinic
_symmetry_Int_Tables_number 2
_symmetry_space_group_name_Hall '-P 1'
_symmetry_space_group_name_H-M 'P -1'
_audit_creation_date 'Sat Feb 27 10:52:51 2005'
_audit_creation_method 'from TEXRAY.INF file'
_cell_angle_alpha 95.95(2)
_cell_angle_beta 100.49(3)
_cell_angle_gamma 72.66(2)
_cell_formula_units_Z 2
_cell_length_a 9.280(4)
_cell_length_b 10.809(3)
_cell_length_c 7.634(2)
_cell_measurement_reflns_used 25
_cell_measurement_temperature 293.2
_cell_measurement_theta_max 24.8
_cell_measurement_theta_min 24.3
_cell_volume 717.7(4)
_computing_cell_refinement 'MSC/AFC Diffractometer Control'
_computing_data_collection 'MSC/AFC Diffractometer Control'
_computing_data_reduction teXsan
_computing_publication_material teXsan
_computing_structure_refinement teXsan
_diffrn_ambient_temperature 293.2
_diffrn_measurement_device AFC7S
_diffrn_measurement_method 'omega/2-theta scans'
_diffrn_orient_matrix_UB_11 -0.03837
_diffrn_orient_matrix_UB_12 0.03951
_diffrn_orient_matrix_UB_13 -0.11852
_diffrn_orient_matrix_UB_21 0.01713
_diffrn_orient_matrix_UB_22 0.08377
_diffrn_orient_matrix_UB_23 0.05412
_diffrn_orient_matrix_UB_31 0.10635
_diffrn_orient_matrix_UB_32 -0.02902
_diffrn_orient_matrix_UB_33 -0.02865
_diffrn_radiation_monochromator graphite
_diffrn_radiation_source 'X-ray tube'
_diffrn_radiation_type MoKalpha
_diffrn_radiation_wavelength 0.7107
_diffrn_reflns_av_R_equivalents 0.02
_diffrn_reflns_limit_h_max 11
_diffrn_reflns_limit_h_min 0
_diffrn_reflns_limit_k_max 12
_diffrn_reflns_limit_k_min -12
_diffrn_reflns_limit_l_max 8
_diffrn_reflns_limit_l_min -9
_diffrn_reflns_number 2686
_diffrn_reflns_theta_max 25.00
_diffrn_reflns_theta_min 2.82
_diffrn_standards_decay_% 0.95
_diffrn_standards_interval_count 150
_diffrn_standards_number 3
_exptl_absorpt_coefficient_mu 1.379
_exptl_absorpt_correction_T_max 1.000
_exptl_absorpt_correction_T_min 0.714
_exptl_absorpt_correction_type empirical
_exptl_absorpt_process_details psi-scan
_exptl_crystal_colour yellow
_exptl_crystal_density_diffrn 1.573
_exptl_crystal_description plate
_exptl_crystal_F_000 360.00
_exptl_crystal_size_max 0.450
_exptl_crystal_size_mid 0.400
_exptl_crystal_size_min 0.100
_refine_diff_density_max 0.70
_refine_diff_density_min -0.38
_refine_ls_extinction_method none
_refine_ls_goodness_of_fit_obs 2.430
_refine_ls_matrix_type full
_refine_ls_number_parameters 205
_refine_ls_number_reflns 2247
_refine_ls_number_restraints 0
_refine_ls_R_factor_obs 0.0292
_refine_ls_shift/esd_max 0.0621
_refine_ls_structure_factor_coef F
_refine_ls_weighting_scheme sigma
_refine_ls_wR_factor_obs 0.0289
_reflns_number_observed 2247
_reflns_number_total 2516
_reflns_observed_criterion 3.00
_cod_data_source_file b708006a.txt
_cod_data_source_block NiL2_3H2O
_cod_depositor_comments
;
The following automatic conversions were performed:

'_atom_site_thermal_displace_type' tag value 'Uij' was replaced with
'Uani' value 43 times.

Automatic conversion script
Id: cif_fix_values 1646 2011-03-28 12:23:43Z adriana 
;
_cod_original_sg_symbol_H-M 'P -1 '
_cod_original_formula_sum 'C9 H23 N5 O5 Ni '
_cod_database_code 7005994

loop_
_symmetry_equiv_pos_as_xyz
' +x, +y, +z'
' -x, -y, -z'

loop_
_atom_site_aniso_label
_atom_site_aniso_U_11
_atom_site_aniso_U_22
_atom_site_aniso_U_33
_atom_site_aniso_U_12
_atom_site_aniso_U_13
_atom_site_aniso_U_23
Ni(1) 0.0212(2) 0.0269(2) 0.0370(2) -0.0058(1) 0.0030(1) 0.0070(1)
O(1) 0.033(1) 0.030(1) 0.066(1) 0.0007(9) 0.0018(10) 0.0149(10)
O(2) 0.0193(10) 0.045(1) 0.055(1) -0.0056(9) 0.0019(9) 0.0083(10)
O(3) 0.068(2) 0.052(2) 0.103(2) -0.017(2) 0.014(2) 0.027(2)
O(4) 0.068(2) 0.055(2) 0.074(2) -0.011(2) 0.004(2) 0.005(2)
O(5) 0.051(2) 0.045(2) 0.066(2) -0.008(1) -0.008(1) 0.015(1)
N(1) 0.026(1) 0.031(1) 0.038(1) -0.007(1) 0.0066(10) 0.002(1)
N(2) 0.024(1) 0.027(1) 0.042(1) -0.0072(10) 0.0045(10) 0.0074(10)
N(3) 0.023(1) 0.029(1) 0.041(1) -0.0078(10) 0.0028(10) 0.0088(10)
N(4) 0.029(1) 0.030(1) 0.038(1) -0.0057(10) 0.0062(10) 0.0043(10)
N(5) 0.027(1) 0.033(1) 0.048(1) -0.001(1) 0.006(1) 0.004(1)
C(1) 0.028(1) 0.035(2) 0.047(2) -0.012(1) 0.009(1) 0.002(1)
C(2) 0.035(2) 0.031(2) 0.036(2) -0.011(1) 0.009(1) 0.003(1)
C(3) 0.032(1) 0.033(2) 0.028(1) -0.008(1) 0.004(1) 0.002(1)
C(4) 0.028(1) 0.035(2) 0.028(1) -0.008(1) 0.004(1) 0.001(1)
C(5) 0.033(2) 0.036(2) 0.044(2) -0.014(1) 0.008(1) 0.004(1)
C(6) 0.037(2) 0.034(2) 0.047(2) -0.010(1) 0.012(1) 0.010(1)
C(7) 0.033(2) 0.035(2) 0.044(2) 0.001(1) 0.004(1) 0.010(1)
C(8) 0.024(1) 0.040(2) 0.053(2) -0.006(1) 0.000(1) 0.002(1)
C(9) 0.046(2) 0.043(2) 0.063(2) -0.005(2) 0.018(2) -0.002(2)

loop_
_atom_site_label
_atom_site_fract_x
_atom_site_fract_y
_atom_site_fract_z
_atom_site_U_iso_or_equiv
_atom_site_thermal_displace_type
_atom_site_calc_flag
_atom_site_calc_attached_atom
Ni(1) 0.61504(4) 0.35918(3) 0.78702(4) 0.02837(10) Uani ? ?
O(1) 0.3108(2) 0.6886(2) 0.6635(3) 0.0450(6) Uani ? ?
O(2) 0.1708(2) 0.4968(2) 0.7155(3) 0.0407(6) Uani ? ?
O(3) 0.4007(4) 0.8975(3) 0.5882(5) 0.072(1) Uani ? ?
O(4) 0.7122(4) 0.8927(3) 0.6306(5) 0.068(1) Uani ? ?
O(5) 0.0513(3) 0.3129(2) 0.4852(4) 0.0565(8) Uani ? ?
N(1) 0.8119(2) 0.3741(2) 0.7724(3) 0.0322(6) Uani ? ?
N(2) 0.5392(2) 0.5312(2) 0.7427(3) 0.0308(6) Uani ? ?
N(3) 0.4170(2) 0.3668(2) 0.7901(3) 0.0308(6) Uani ? ?
N(4) 0.6657(2) 0.1798(2) 0.8308(3) 0.0324(6) Uani ? ?
N(5) 0.9408(2) 0.1549(2) 0.8764(3) 0.0378(7) Uani ? ?
C(1) 0.8038(3) 0.5135(3) 0.8078(4) 0.0353(8) Uani ? ?
C(2) 0.6506(3) 0.5961(3) 0.7182(3) 0.0333(8) Uani ? ?
C(3) 0.3895(3) 0.5788(3) 0.7120(3) 0.0311(7) Uani ? ?
C(4) 0.3132(3) 0.4748(3) 0.7411(3) 0.0304(7) Uani ? ?
C(5) 0.3884(3) 0.2452(3) 0.8172(4) 0.0364(8) Uani ? ?
C(6) 0.5389(3) 0.1605(3) 0.9090(4) 0.0378(8) Uani ? ?
C(7) 0.8186(3) 0.1276(3) 0.9419(4) 0.0392(8) Uani ? ?
C(8) 0.9404(3) 0.2880(3) 0.8934(4) 0.0406(8) Uani ? ?
C(9) 0.9797(3) 0.0858(3) 0.7099(4) 0.0512(10) Uani ? ?
H(1) 0.8838 0.5309 0.7615 0.0424 Uani ? ?
H(2) 0.8147 0.5335 0.9328 0.0424 Uani ? ?
H(3) 0.6516 0.6007 0.5949 0.0400 Uani ? ?
H(4) 0.6273 0.6812 0.7729 0.0400 Uani ? ?
H(5) 0.3571 0.2051 0.7059 0.0437 Uani ? ?
H(6) 0.3115 0.2603 0.8902 0.0437 Uani ? ?
H(7) 0.5514 0.1840 1.0331 0.0454 Uani ? ?
H(8) 0.5397 0.0720 0.8918 0.0454 Uani ? ?
H(9) 0.8147 0.1652 1.0598 0.0471 Uani ? ?
H(10) 0.8396 0.0362 0.9440 0.0471 Uani ? ?
H(11) 0.9317 0.3190 1.0133 0.0488 Uani ? ?
H(12) 1.0344 0.2929 0.8665 0.0488 Uani ? ?
H(13) 0.9090 0.1278 0.6127 0.0615 Uani ? ?
H(14) 1.0801 0.0852 0.6981 0.0615 Uani ? ?
H(15) 0.9755 -0.0010 0.7100 0.0615 Uani ? ?
H(16) 0.8299 0.3506 0.6532 0.0386 Uani ? ?
H(17) 0.6673 0.1329 0.7184 0.0389 Uani ? ?
H(18) 0.376(5) 0.852(4) 0.624(6) 0.10(2) Uani ? ?
H(19) 0.480(5) 0.891(5) 0.628(6) 0.12(2) Uani ? ?
H(20) 0.795(5) 0.822(4) 0.607(6) 0.13(2) Uani ? ?
H(21) 0.705(5) 0.930(4) 0.572(5) 0.05(2) Uani ? ?
H(22) 0.084(4) 0.363(3) 0.562(5) 0.08(1) Uani ? ?
H(23) -0.019(4) 0.351(3) 0.417(5) 0.07(1) Uani ? ?

loop_
_atom_type_symbol
_atom_type_oxidation_number
_atom_type_number_in_cell
_atom_type_scat_dispersion_real
_atom_type_scat_dispersion_imag
_atom_type_scat_source
C 0 18 0.003 0.002 'International Tables'
H 0 46 0.000 0.000 'International Tables'
N 0 10 0.006 0.003 'International Tables'
Ni 0 2 0.339 1.112 'International Tables'
O 0 10 0.011 0.006 'International Tables'

loop_
_geom_angle_atom_site_label_1
_geom_angle_atom_site_label_2
_geom_angle_atom_site_label_3
_geom_angle
_geom_angle_site_symmetry_1
_geom_angle_site_symmetry_2
_geom_angle_site_symmetry_3
_geom_angle_publ_flag
N(1) Ni(1) N(2) 87.43(9) ? ? ? yes
N(1) Ni(1) N(3) 172.32(9) ? ? ? yes
N(1) Ni(1) N(4) 100.38(9) ? ? ? yes
N(2) Ni(1) N(3) 84.98(9) ? ? ? yes
N(2) Ni(1) N(4) 172.13(9) ? ? ? yes
N(3) Ni(1) N(4) 87.18(9) ? ? ? yes
Ni(1) N(1) C(1) 106.7(2) ? ? ? yes
Ni(1) N(1) C(8) 114.0(2) ? ? ? yes
C(1) N(1) C(8) 112.4(2) ? ? ? yes
Ni(1) N(2) C(2) 116.0(2) ? ? ? yes
Ni(1) N(2) C(3) 116.9(2) ? ? ? yes
C(2) N(2) C(3) 126.4(2) ? ? ? yes
Ni(1) N(3) C(4) 116.8(2) ? ? ? yes
Ni(1) N(3) C(5) 116.2(2) ? ? ? yes
C(4) N(3) C(5) 126.2(2) ? ? ? yes
Ni(1) N(4) C(6) 107.5(2) ? ? ? yes
Ni(1) N(4) C(7) 114.4(2) ? ? ? yes
C(6) N(4) C(7) 112.6(2) ? ? ? yes
C(7) N(5) C(8) 115.5(2) ? ? ? yes
C(7) N(5) C(9) 115.5(2) ? ? ? yes
C(8) N(5) C(9) 115.6(2) ? ? ? yes
N(1) C(1) C(2) 109.5(2) ? ? ? yes
N(2) C(2) C(1) 105.5(2) ? ? ? yes
O(1) C(3) N(2) 129.0(3) ? ? ? yes
O(1) C(3) C(4) 121.0(2) ? ? ? yes
N(2) C(3) C(4) 110.0(2) ? ? ? yes
O(2) C(4) N(3) 127.7(3) ? ? ? yes
O(2) C(4) C(3) 121.6(2) ? ? ? yes
N(3) C(4) C(3) 110.7(2) ? ? ? yes
N(3) C(5) C(6) 105.7(2) ? ? ? yes
N(4) C(6) C(5) 108.9(2) ? ? ? yes
N(4) C(7) N(5) 113.4(2) ? ? ? yes
N(1) C(8) N(5) 113.7(2) ? ? ? yes

loop_
_geom_bond_atom_site_label_1
_geom_bond_atom_site_label_2
_geom_bond_distance
_geom_bond_site_symmetry_1
_geom_bond_site_symmetry_2
_geom_bond_publ_flag
Ni(1) N(1) 1.905(2) ? ? yes
Ni(1) N(2) 1.825(2) ? ? yes
Ni(1) N(3) 1.820(2) ? ? yes
Ni(1) N(4) 1.905(2) ? ? yes
O(1) O(3) 2.773(4) ? ? yes
O(1) C(3) 1.247(3) ? ? yes
O(2) O(5) 2.855(3) ? ? yes
O(5) O(2) 2.794(3) 2_566 ? yes
O(2) C(4) 1.253(3) ? ? yes
O(3) O(4) 2.835(5) ? ? yes
O(4) O(3) 2.786(5) 2_676 ? yes
O(4) O(5) 2.815(4) 2_666 ? yes
N(1) C(1) 1.485(3) ? ? yes
N(1) C(8) 1.502(3) ? ? yes
N(2) C(2) 1.458(3) ? ? yes
N(2) C(3) 1.316(3) ? ? yes
N(3) C(4) 1.311(3) ? ? yes
N(3) C(5) 1.457(3) ? ? yes
N(4) C(6) 1.487(3) ? ? yes
N(4) C(7) 1.495(3) ? ? yes
N(5) C(7) 1.435(3) ? ? yes
N(5) C(8) 1.429(3) ? ? yes
N(5) C(9) 1.454(4) ? ? yes
C(1) C(2) 1.518(4) ? ? yes
C(3) C(4) 1.549(4) ? ? yes
C(5) C(6) 1.515(4) ? ? yes
